data_1513594
loop_
_publ_author_name
'Desmarets, Christophe'
'Ducarre, Thierry'
'Rager, Marie'
'Gontard, Geoffrey'
'Amouri, Hani'

_publ_section_title
;
 Self-Assembled M2L4 Nanocapsules: Synthesis, Structure and Host-Guest
 Recognition Toward Square Planar Metal Complexes
;
_journal_issue 1
_journal_name_full Materials
_journal_page_first 287
_journal_paper_doi 10.3390/ma7010287
_journal_volume 7
_journal_year 2014
_chemical_formula_moiety 'C84 H56 N8 O4 Pd2, 4(C F3 O3 S), 5(C2 H3 N), 2(C H4 O), O'
_chemical_formula_sum 'C100 H79 F12 N13 O19 Pd2 S4'
_chemical_formula_weight 2335.80
_space_group_crystal_system triclinic
_space_group_IT_number 2
_space_group_name_Hall '-P 1'
_space_group_name_H-M_alt 'P -1'
_symmetry_space_group_name_Hall '-P 1'
_symmetry_space_group_name_H-M 'P -1'
_atom_sites_solution_hydrogens geom
_atom_sites_solution_primary direct
_atom_sites_solution_secondary difmap
_audit_creation_method SHELXL-2013
_cell_angle_alpha 94.961(2)
_cell_angle_beta 98.899(2)
_cell_angle_gamma 106.745(2)
_cell_formula_units_Z 1
_cell_length_a 12.6470(7)
_cell_length_b 13.1997(7)
_cell_length_c 17.9323(9)
_cell_measurement_reflns_used 9839
_cell_measurement_temperature 200(1)
_cell_measurement_theta_max 26.25
_cell_measurement_theta_min 2.33
_cell_volume 2804.8(3)
_computing_cell_refinement 'Bruker SAINT'
_computing_data_collection 'Bruker APEX2'
_computing_data_reduction 'Bruker SAINT'
_computing_publication_material 'WinGX publication routines (Farrugia, 1999)'
_computing_structure_refinement 'SHELXL-2013 (Sheldrick, 2013)'
_computing_structure_solution 'SIR92 (Giacovazzo et al, 1993)'
_diffrn_ambient_temperature 200(1)
_diffrn_detector_area_resol_mean 8.3333
_diffrn_measured_fraction_theta_full 0.992
_diffrn_measured_fraction_theta_max 0.986
_diffrn_measurement_device_type 'Bruker APEX-II CCD'
_diffrn_measurement_method '\f and \w scans'
_diffrn_radiation_monochromator 'curved graphite'
_diffrn_radiation_source 'fine-focus sealed tube'
_diffrn_radiation_type MoK\a
_diffrn_radiation_wavelength 0.71073
_diffrn_reflns_av_R_equivalents 0.0326
_diffrn_reflns_av_unetI/netI 0.0462
_diffrn_reflns_Laue_measured_fraction_full 0.992
_diffrn_reflns_Laue_measured_fraction_max 0.986
_diffrn_reflns_limit_h_max 15
_diffrn_reflns_limit_h_min -15
_diffrn_reflns_limit_k_max 16
_diffrn_reflns_limit_k_min -16
_diffrn_reflns_limit_l_max 18
_diffrn_reflns_limit_l_min -22
_diffrn_reflns_number 32424
_diffrn_reflns_point_group_measured_fraction_full 0.992
_diffrn_reflns_point_group_measured_fraction_max 0.986
_diffrn_reflns_theta_full 25.242
_diffrn_reflns_theta_max 26.390
_diffrn_reflns_theta_min 1.161
_exptl_absorpt_coefficient_mu 0.483
_exptl_absorpt_correction_T_max 0.7454
_exptl_absorpt_correction_T_min 0.6796
_exptl_absorpt_correction_type multi-scan
_exptl_absorpt_process_details
; 
R.H. Blessing, Acta Cryst. (1995), A51, 33-38
;
_exptl_crystal_colour colourless
_exptl_crystal_density_diffrn 1.383
_exptl_crystal_density_method 'not measured'
_exptl_crystal_description prism
_exptl_crystal_F_000 1186
_exptl_crystal_size_max 0.2
_exptl_crystal_size_mid 0.1
_exptl_crystal_size_min 0.1
_refine_diff_density_max 1.370
_refine_diff_density_min -0.817
_refine_diff_density_rms 0.120
_refine_ls_extinction_method none
_refine_ls_goodness_of_fit_ref 1.076
_refine_ls_hydrogen_treatment constr
_refine_ls_matrix_type full
_refine_ls_number_parameters 746
_refine_ls_number_reflns 11364
_refine_ls_number_restraints 0
_refine_ls_restrained_S_all 1.076
_refine_ls_R_factor_all 0.0792
_refine_ls_R_factor_gt 0.0578
_refine_ls_shift/su_max 0.001
_refine_ls_shift/su_mean 0.000
_refine_ls_structure_factor_coef Fsqd
_refine_ls_weighting_details 'w=1/[\s^2^(Fo^2^)+(0.0977P)^2^+5.5253P] where P=(Fo^2^+2Fc^2^)/3'
_refine_ls_weighting_scheme calc
_refine_ls_wR_factor_gt 0.1674
_refine_ls_wR_factor_ref 0.1823
_reflns_number_gt 8896
_reflns_number_total 11364
_reflns_threshold_expression 'I > 2\s(I)'
_cod_data_source_file s1.cif
_cod_data_source_block compound1b
_cod_database_code 1513594
_shelx_space_group_comment
;
The symmetry employed for this shelxl refinement is uniquely defined
by the following loop, which should always be used as a source of
symmetry information in preference to the above space-group names.
They are only intended as comments.
;

loop_
_space_group_symop_operation_xyz
'x, y, z'
'-x, -y, -z'

loop_
_atom_site_label
_atom_site_type_symbol
_atom_site_fract_x
_atom_site_fract_y
_atom_site_fract_z
_atom_site_U_iso_or_equiv
_atom_site_adp_type
_atom_site_occupancy
_atom_site_site_symmetry_order
_atom_site_calc_flag
_atom_site_refinement_flags_posn
_atom_site_refinement_flags_adp
_atom_site_refinement_flags_occupancy
_atom_site_disorder_assembly
_atom_site_disorder_group
Pd1 Pd 0.22331(3) 0.12882(3) 0.74169(2) 0.02580(12) Uani 1 1 d . . . . .
S1 S 0.40675(11) 0.24693(10) 0.55124(7) 0.0378(3) Uani 1 1 d . . . . .
S2 S -0.1531(3) 0.0290(2) 0.91989(17) 0.0617(7) Uani 0.6 1 d . . P A 1
S3 S 0.9740(5) 0.4120(5) 0.4586(3) 0.0880(16) Uani 0.4 1 d . . P B 2
F1 F 0.4789(5) 0.0814(4) 0.5524(3) 0.1004(17) Uani 1 1 d . . . . .
F2 F 0.5218(6) 0.1734(5) 0.4642(3) 0.127(2) Uani 1 1 d . . . . .
F3 F 0.3558(6) 0.0744(4) 0.4551(3) 0.134(2) Uani 1 1 d . . . . .
F4 F -0.3738(9) -0.0324(14) 0.8939(10) 0.200(7) Uani 0.6 1 d . . P A 1
F5 F -0.3005(12) -0.0120(10) 0.7930(6) 0.175(6) Uani 0.6 1 d . . P A 1
F6 F -0.3052(9) 0.1197(7) 0.8637(6) 0.124(4) Uani 0.6 1 d . . P A 1
F7 F 0.7999(17) 0.3552(14) 0.3502(14) 0.187(10) Uani 0.4 1 d . . P B 2
F8 F 0.909(2) 0.271(2) 0.3410(14) 0.197(13) Uani 0.4 1 d . . P B 2
F9 F 0.8250(18) 0.272(2) 0.4313(13) 0.195(11) Uani 0.4 1 d . . P B 2
O1 O -0.6357(3) -0.4762(3) 0.65758(19) 0.0501(10) Uani 1 1 d . . . . .
O2 O -0.2044(3) 0.6292(3) 1.0368(2) 0.0439(9) Uani 1 1 d . . . . .
O3 O 0.5085(4) 0.3062(5) 0.6002(3) 0.0829(16) Uani 1 1 d . . . . .
O4 O 0.3203(3) 0.1945(3) 0.5904(2) 0.0557(10) Uani 1 1 d . . . . .
O5 O 0.3683(5) 0.2984(4) 0.4901(2) 0.0676(13) Uani 1 1 d . . . . .
O6 O 0.1250(5) 0.0495(4) 0.8890(3) 0.0800(15) Uani 1 1 d . . . . .
H6 H 0.1073 0.1054 0.8834 0.120 Uiso 1 1 calc R U . . .
O7 O -0.1537(7) -0.0759(5) 0.9192(5) 0.075(2) Uani 0.6 1 d . . P A 1
O8 O -0.0721(9) 0.0975(9) 0.8965(13) 0.186(9) Uani 0.6 1 d . . P A 1
O9 O -0.1583(13) 0.0751(9) 0.9930(6) 0.138(6) Uani 0.6 1 d . . P A 1
O10 O 1.0461(11) 0.3687(9) 0.4930(5) 0.167(4) Uani 0.9 1 d . . P B 2
O11 O 1.0263(17) 0.4899(19) 0.4123(14) 0.153(9) Uani 0.4 1 d . . P B 2
O12 O 0.9061(16) 0.4497(19) 0.4959(13) 0.148(8) Uani 0.4 1 d . . P B 2
N1 N 0.0905(3) 0.0193(3) 0.6723(2) 0.0286(8) Uani 1 1 d . . . . .
N2 N 0.1442(3) 0.2420(3) 0.7362(2) 0.0280(8) Uani 1 1 d . . . . .
N3 N -0.3577(3) -0.2365(3) 1.1891(2) 0.0278(8) Uani 1 1 d . . . . .
N4 N -0.3031(3) -0.0163(3) 1.2531(2) 0.0285(8) Uani 1 1 d . . . . .
N5 N 0.2265(7) 0.4834(7) 0.2368(5) 0.107(3) Uani 1 1 d . . . . .
N6 N 0.9575(15) 0.3021(16) 0.2913(10) 0.111(5) Uani 0.6 1 d . . P C 1
N8 N 0.8823(9) 0.1418(9) 0.6111(6) 0.119(3) Uani 0.9 1 d . . P . .
C1 C 0.0981(4) -0.0125(4) 0.6011(3) 0.0348(10) Uani 1 1 d . . . . .
H1 H 0.1644 0.0206 0.5826 0.042 Uiso 1 1 calc R U . . .
C2 C 0.0125(4) -0.0923(4) 0.5534(3) 0.0392(11) Uani 1 1 d . . . . .
H2 H 0.0202 -0.1134 0.5031 0.047 Uiso 1 1 calc R U . . .
C3 C -0.0836(4) -0.1407(4) 0.5794(3) 0.0369(11) Uani 1 1 d . . . . .
H3 H -0.1433 -0.1953 0.5472 0.044 Uiso 1 1 calc R U . . .
C4 C -0.0925(4) -0.1086(4) 0.6540(3) 0.0320(10) Uani 1 1 d . . . . .
C5 C -0.0029(4) -0.0276(4) 0.6985(3) 0.0316(10) Uani 1 1 d . . . . .
H5 H -0.0080 -0.0048 0.7492 0.038 Uiso 1 1 calc R U . . .
C6 C -0.1884(4) -0.1599(4) 0.6850(3) 0.0366(11) Uani 1 1 d . . . . .
C7 C -0.2676(4) -0.2077(4) 0.7086(3) 0.0376(11) Uani 1 1 d . . . . .
C8 C -0.3644(4) -0.2730(4) 0.7341(3) 0.0344(10) Uani 1 1 d . . . . .
C9 C -0.4534(4) -0.3405(4) 0.6807(2) 0.0332(10) Uani 1 1 d . . . . .
H9 H -0.4521 -0.3412 0.6278 0.040 Uiso 1 1 calc R U . . .
C10 C -0.5446(4) -0.4072(4) 0.7052(3) 0.0349(10) Uani 1 1 d . . . . .
C11 C -0.5459(4) -0.4049(4) 0.7827(3) 0.0363(11) Uani 1 1 d . . . . .
H11 H -0.6082 -0.4507 0.7992 0.044 Uiso 1 1 calc R U . . .
C12 C -0.4582(4) -0.3373(4) 0.8358(3) 0.0358(10) Uani 1 1 d . . . . .
C13 C -0.3653(4) -0.2694(4) 0.8120(3) 0.0368(11) Uani 1 1 d . . . . .
H13 H -0.3045 -0.2220 0.8483 0.044 Uiso 1 1 calc R U . . .
C14 C -0.6398(5) -0.4760(5) 0.5778(3) 0.0521(14) Uani 1 1 d . . . . .
H14A H -0.6366 -0.4045 0.5650 0.078 Uiso 1 1 calc R U . . .
H14B H -0.7099 -0.5279 0.5498 0.078 Uiso 1 1 calc R U . . .
H14C H -0.5757 -0.4952 0.5635 0.078 Uiso 1 1 calc R U . . .
C15 C -0.4594(4) -0.3339(4) 0.9164(3) 0.0399(11) Uani 1 1 d . . . . .
C16 C -0.4570(4) -0.3292(4) 0.9831(3) 0.0397(11) Uani 1 1 d . . . . .
C17 C -0.4537(4) -0.3212(4) 1.0638(2) 0.0351(10) Uani 1 1 d . . . . .
C18 C -0.5392(4) -0.3862(5) 1.0950(3) 0.0485(14) Uani 1 1 d . . . . .
H18 H -0.6013 -0.4383 1.0628 0.058 Uiso 1 1 calc R U . . .
C19 C -0.5325(5) -0.3738(5) 1.1730(3) 0.0490(14) Uani 1 1 d . . . . .
H19 H -0.5906 -0.4166 1.1949 0.059 Uiso 1 1 calc R U . . .
C20 C -0.4412(4) -0.2992(4) 1.2185(3) 0.0370(11) Uani 1 1 d . . . . .
H20 H -0.4366 -0.2915 1.2722 0.044 Uiso 1 1 calc R U . . .
C21 C -0.3640(4) -0.2475(4) 1.1133(2) 0.0294(9) Uani 1 1 d . . . . .
H21 H -0.3050 -0.2033 1.0928 0.035 Uiso 1 1 calc R U . . .
C22 C 0.1589(4) 0.3072(4) 0.6828(3) 0.0424(12) Uani 1 1 d . . . . .
H22 H 0.2036 0.2974 0.6465 0.051 Uiso 1 1 calc R U . . .
C23 C 0.1103(5) 0.3884(5) 0.6796(4) 0.0567(16) Uani 1 1 d . . . . .
H23 H 0.1210 0.4335 0.6411 0.068 Uiso 1 1 calc R U . . .
C24 C 0.0460(5) 0.4034(5) 0.7325(3) 0.0464(13) Uani 1 1 d . . . . .
H24 H 0.0131 0.4596 0.7311 0.056 Uiso 1 1 calc R U . . .
C25 C 0.0297(4) 0.3361(4) 0.7878(3) 0.0324(10) Uani 1 1 d . . . . .
C26 C 0.0816(4) 0.2560(4) 0.7882(2) 0.0302(9) Uani 1 1 d . . . . .
H26 H 0.0725 0.2101 0.8262 0.036 Uiso 1 1 calc R U . . .
C27 C -0.0338(4) 0.3501(4) 0.8445(3) 0.0358(10) Uani 1 1 d . . . . .
C28 C -0.0843(4) 0.3670(4) 0.8931(3) 0.0340(10) Uani 1 1 d . . . . .
C29 C -0.1385(4) 0.3954(4) 0.9531(2) 0.0307(9) Uani 1 1 d . . . . .
C30 C -0.1773(4) 0.3237(4) 1.0020(3) 0.0340(10) Uani 1 1 d . . . . .
H30 H -0.1717 0.2534 0.9951 0.041 Uiso 1 1 calc R U . . .
C31 C -0.2253(4) 0.3562(4) 1.0619(3) 0.0326(10) Uani 1 1 d . . . . .
C32 C -0.2336(4) 0.4585(4) 1.0714(3) 0.0326(10) Uani 1 1 d . . . . .
H32 H -0.2665 0.4799 1.1117 0.039 Uiso 1 1 calc R U . . .
C33 C -0.1937(4) 0.5306(4) 1.0218(3) 0.0313(9) Uani 1 1 d . . . . .
C34 C -0.1473(4) 0.4988(4) 0.9623(3) 0.0310(9) Uani 1 1 d . . . . .
H34 H -0.1215 0.5470 0.9279 0.037 Uiso 1 1 calc R U . . .
C35 C -0.1610(5) 0.7063(4) 0.9884(4) 0.0516(14) Uani 1 1 d . . . . .
H35A H -0.0795 0.7206 0.9941 0.077 Uiso 1 1 calc R U . . .
H35B H -0.1773 0.7728 1.0028 0.077 Uiso 1 1 calc R U . . .
H35C H -0.1966 0.6782 0.9352 0.077 Uiso 1 1 calc R U . . .
C36 C -0.2652(4) 0.2816(4) 1.1126(3) 0.0381(11) Uani 1 1 d . . . . .
C37 C -0.2958(4) 0.2177(4) 1.1539(3) 0.0395(11) Uani 1 1 d . . . . .
C38 C -0.3284(4) 0.1396(4) 1.2039(3) 0.0331(10) Uani 1 1 d . . . . .
C39 C -0.4066(5) 0.1418(4) 1.2502(3) 0.0430(12) Uani 1 1 d . . . . .
H39 H -0.4424 0.1960 1.2494 0.052 Uiso 1 1 calc R U . . .
C40 C -0.4313(5) 0.0649(4) 1.2971(3) 0.0456(13) Uani 1 1 d . . . . .
H40 H -0.4843 0.0656 1.3293 0.055 Uiso 1 1 calc R U . . .
C41 C -0.3790(4) -0.0134(4) 1.2975(3) 0.0383(11) Uani 1 1 d . . . . .
H41 H -0.3970 -0.0667 1.3299 0.046 Uiso 1 1 calc R U . . .
C42 C -0.2787(4) 0.0582(4) 1.2074(3) 0.0316(10) Uani 1 1 d . . . . .
H42 H -0.2253 0.0557 1.1759 0.038 Uiso 1 1 calc R U . . .
C43 C 0.4401(7) 0.1372(6) 0.5026(4) 0.0658(19) Uani 1 1 d . . . . .
C44 C 0.2426(7) 0.4812(7) 0.3009(5) 0.074(2) Uani 1 1 d . . . . .
C45 C 0.2613(7) 0.4748(7) 0.3801(4) 0.080(2) Uani 1 1 d . . . . .
H45A H 0.1966 0.4828 0.4011 0.120 Uiso 1 1 calc R U . . .
H45B H 0.3292 0.5319 0.4055 0.120 Uiso 1 1 calc R U . . .
H45C H 0.2709 0.4054 0.3883 0.120 Uiso 1 1 calc R U . . .
C46 C 0.0547(7) -0.0123(7) 0.9296(4) 0.088(3) Uani 1 1 d . . . . .
H46A H 0.0946 -0.0070 0.9819 0.131 Uiso 1 1 calc R U . . .
H46B H 0.0301 -0.0869 0.9056 0.131 Uiso 1 1 calc R U . . .
H46C H -0.0110 0.0126 0.9305 0.131 Uiso 1 1 calc R U . . .
C47 C -0.2831(15) 0.0324(15) 0.8636(11) 0.104(5) Uiso 0.6 1 d . . P A 1
C48 C 0.9858(10) 0.2824(11) 0.2340(9) 0.076(4) Uani 0.6 1 d . . P C 1
C49 C 1.0097(11) 0.2397(13) 0.1664(7) 0.082(4) Uani 0.6 1 d . . P C 1
H49A H 0.9532 0.1704 0.1468 0.123 Uiso 0.6 1 calc R U P C 1
H49B H 1.0844 0.2302 0.1768 0.123 Uiso 0.6 1 calc R U P C 1
H49C H 1.0082 0.2886 0.1284 0.123 Uiso 0.6 1 calc R U P C 1
C50 C 0.861(3) 0.310(3) 0.391(2) 0.121(10) Uiso 0.4 1 d . . P B 2
C51 C 0.8250(10) 0.1797(10) 0.6282(9) 0.114(4) Uani 0.9 1 d . . P . .
C52 C 0.745(2) 0.214(2) 0.6735(16) 0.286(13) Uiso 0.9 1 d . . P . .
H52A H 0.7188 0.2682 0.6494 0.429 Uiso 0.9 1 calc R U P . .
H52B H 0.7845 0.2432 0.7258 0.429 Uiso 0.9 1 calc R U P . .
H52C H 0.6804 0.1516 0.6743 0.429 Uiso 0.9 1 calc R U P . .

loop_
_atom_site_aniso_label
_atom_site_aniso_U_11
_atom_site_aniso_U_22
_atom_site_aniso_U_33
_atom_site_aniso_U_23
_atom_site_aniso_U_13
_atom_site_aniso_U_12
Pd1 0.02807(19) 0.02555(18) 0.02169(18) 0.00346(12) 0.00876(12) 0.00279(12)
S1 0.0468(7) 0.0382(7) 0.0258(6) 0.0045(5) 0.0159(5) 0.0042(5)
S2 0.0674(17) 0.0524(15) 0.0632(17) 0.0124(13) 0.0055(13) 0.0172(13)
S3 0.074(3) 0.116(5) 0.076(3) -0.003(3) 0.007(3) 0.040(3)
F1 0.170(5) 0.112(4) 0.078(3) 0.046(3) 0.066(3) 0.103(4)
F2 0.194(6) 0.133(4) 0.115(4) 0.039(4) 0.127(5) 0.085(4)
F3 0.192(6) 0.080(3) 0.104(4) -0.053(3) -0.028(4) 0.050(4)
F4 0.070(7) 0.264(18) 0.242(17) 0.065(14) 0.014(8) 0.011(9)
F5 0.242(14) 0.184(11) 0.099(7) -0.049(7) -0.081(8) 0.141(11)
F6 0.163(9) 0.087(6) 0.137(8) -0.006(5) -0.010(7) 0.086(6)
F7 0.169(17) 0.106(12) 0.26(2) -0.045(14) -0.065(17) 0.070(12)
F8 0.22(3) 0.23(3) 0.138(18) -0.072(19) -0.084(17) 0.15(2)
F9 0.146(17) 0.35(3) 0.156(18) 0.13(2) 0.058(14) 0.13(2)
O1 0.040(2) 0.064(2) 0.0281(18) -0.0069(17) 0.0072(15) -0.0089(17)
O2 0.055(2) 0.0374(19) 0.056(2) 0.0178(16) 0.0312(18) 0.0250(17)
O3 0.060(3) 0.095(4) 0.074(3) -0.015(3) 0.011(2) 0.002(3)
O4 0.058(2) 0.055(2) 0.059(2) 0.015(2) 0.034(2) 0.012(2)
O5 0.116(4) 0.057(3) 0.041(2) 0.019(2) 0.026(2) 0.034(3)
O6 0.113(4) 0.066(3) 0.066(3) 0.022(2) 0.046(3) 0.016(3)
O7 0.073(5) 0.034(4) 0.108(7) 0.029(4) -0.002(5) 0.005(3)
O8 0.064(6) 0.077(7) 0.45(3) 0.126(12) 0.082(11) 0.022(5)
O9 0.234(15) 0.095(8) 0.083(7) -0.015(6) -0.054(8) 0.099(9)
O10 0.260(13) 0.179(10) 0.100(6) 0.045(6) 0.041(7) 0.113(10)
O11 0.127(15) 0.18(2) 0.18(2) 0.124(18) 0.049(15) 0.044(15)
O12 0.102(13) 0.19(2) 0.155(19) -0.026(16) 0.039(13) 0.052(14)
N1 0.0315(19) 0.0276(19) 0.0256(18) 0.0057(15) 0.0090(15) 0.0050(15)
N2 0.0260(18) 0.033(2) 0.0229(18) 0.0050(15) 0.0090(14) 0.0036(15)
N3 0.0284(19) 0.0317(19) 0.0218(17) 0.0029(15) 0.0093(14) 0.0046(15)
N4 0.0328(19) 0.0273(19) 0.0236(18) 0.0039(15) 0.0098(15) 0.0041(15)
N5 0.102(6) 0.131(7) 0.092(6) 0.051(5) 0.029(5) 0.028(5)
N6 0.109(11) 0.149(14) 0.078(10) 0.002(10) 0.009(9) 0.053(10)
N8 0.106(8) 0.133(9) 0.102(7) -0.008(6) 0.028(6) 0.015(7)
C1 0.036(2) 0.038(3) 0.029(2) 0.0076(19) 0.0120(19) 0.004(2)
C2 0.043(3) 0.046(3) 0.025(2) 0.002(2) 0.011(2) 0.007(2)
C3 0.036(3) 0.033(2) 0.032(2) -0.0014(19) 0.0028(19) -0.002(2)
C4 0.029(2) 0.035(2) 0.031(2) 0.0059(19) 0.0112(18) 0.0057(19)
C5 0.033(2) 0.032(2) 0.027(2) 0.0013(18) 0.0092(18) 0.0048(19)
C6 0.032(2) 0.042(3) 0.031(2) 0.005(2) 0.0070(19) 0.002(2)
C7 0.031(2) 0.048(3) 0.028(2) 0.004(2) 0.0079(19) 0.004(2)
C8 0.028(2) 0.046(3) 0.027(2) 0.006(2) 0.0110(18) 0.004(2)
C9 0.033(2) 0.044(3) 0.022(2) 0.0039(19) 0.0111(18) 0.008(2)
C10 0.028(2) 0.044(3) 0.028(2) -0.002(2) 0.0077(18) 0.004(2)
C11 0.033(2) 0.046(3) 0.028(2) 0.003(2) 0.0138(19) 0.004(2)
C12 0.033(2) 0.048(3) 0.025(2) 0.003(2) 0.0124(19) 0.007(2)
C13 0.031(2) 0.047(3) 0.026(2) 0.002(2) 0.0059(18) 0.003(2)
C14 0.054(3) 0.061(4) 0.026(2) -0.007(2) 0.004(2) 0.000(3)
C15 0.034(3) 0.052(3) 0.028(2) 0.000(2) 0.0085(19) 0.004(2)
C16 0.035(3) 0.050(3) 0.026(2) 0.000(2) 0.0083(19) 0.002(2)
C17 0.032(2) 0.046(3) 0.022(2) 0.0018(19) 0.0085(18) 0.003(2)
C18 0.039(3) 0.059(3) 0.030(3) 0.003(2) 0.007(2) -0.011(2)
C19 0.040(3) 0.058(3) 0.033(3) 0.006(2) 0.014(2) -0.013(2)
C20 0.039(3) 0.045(3) 0.021(2) 0.006(2) 0.0136(19) 0.000(2)
C21 0.030(2) 0.036(2) 0.022(2) 0.0062(18) 0.0118(17) 0.0054(18)
C22 0.042(3) 0.055(3) 0.043(3) 0.026(2) 0.027(2) 0.019(2)
C23 0.062(4) 0.074(4) 0.062(4) 0.046(3) 0.040(3) 0.038(3)
C24 0.049(3) 0.054(3) 0.052(3) 0.025(3) 0.026(3) 0.027(3)
C25 0.032(2) 0.036(2) 0.030(2) 0.0042(19) 0.0096(18) 0.0080(19)
C26 0.035(2) 0.030(2) 0.025(2) 0.0048(18) 0.0134(18) 0.0041(18)
C27 0.039(3) 0.034(3) 0.035(3) 0.006(2) 0.014(2) 0.010(2)
C28 0.037(2) 0.035(2) 0.031(2) 0.0059(19) 0.010(2) 0.010(2)
C29 0.030(2) 0.037(2) 0.026(2) 0.0042(18) 0.0100(18) 0.0079(19)
C30 0.039(3) 0.031(2) 0.036(2) 0.0081(19) 0.015(2) 0.012(2)
C31 0.031(2) 0.034(2) 0.036(2) 0.014(2) 0.0120(19) 0.0095(19)
C32 0.032(2) 0.039(3) 0.032(2) 0.009(2) 0.0139(19) 0.014(2)
C33 0.029(2) 0.032(2) 0.036(2) 0.0072(19) 0.0100(18) 0.0115(18)
C34 0.027(2) 0.038(2) 0.032(2) 0.0128(19) 0.0118(18) 0.0103(19)
C35 0.065(4) 0.039(3) 0.068(4) 0.024(3) 0.033(3) 0.027(3)
C36 0.042(3) 0.042(3) 0.040(3) 0.016(2) 0.020(2) 0.017(2)
C37 0.045(3) 0.040(3) 0.043(3) 0.013(2) 0.020(2) 0.018(2)
C38 0.040(3) 0.032(2) 0.030(2) 0.0094(19) 0.0154(19) 0.011(2)
C39 0.052(3) 0.042(3) 0.047(3) 0.011(2) 0.026(2) 0.023(2)
C40 0.053(3) 0.055(3) 0.043(3) 0.017(2) 0.033(3) 0.023(3)
C41 0.048(3) 0.036(3) 0.035(3) 0.011(2) 0.021(2) 0.010(2)
C42 0.036(2) 0.029(2) 0.032(2) 0.0069(18) 0.0162(19) 0.0071(19)
C43 0.109(6) 0.062(4) 0.043(3) 0.015(3) 0.035(4) 0.039(4)
C44 0.079(5) 0.089(5) 0.067(5) 0.032(4) 0.032(4) 0.030(4)
C45 0.091(6) 0.087(5) 0.069(5) 0.016(4) 0.031(4) 0.028(5)
C46 0.097(6) 0.091(6) 0.059(4) 0.027(4) 0.023(4) -0.005(5)
C48 0.050(7) 0.088(9) 0.080(9) 0.023(8) -0.002(6) 0.011(6)
C49 0.068(8) 0.134(12) 0.054(7) 0.035(8) 0.010(6) 0.041(8)
C51 0.070(7) 0.101(9) 0.152(12) -0.026(8) -0.010(7) 0.027(6)

loop_
_atom_type_symbol
_atom_type_description
_atom_type_scat_dispersion_real
_atom_type_scat_dispersion_imag
_atom_type_scat_source
C C 0.0033 0.0016 'International Tables Vol C Tables 4.2.6.8 and 6.1.1.4'
H H 0.0000 0.0000 'International Tables Vol C Tables 4.2.6.8 and 6.1.1.4'
N N 0.0061 0.0033 'International Tables Vol C Tables 4.2.6.8 and 6.1.1.4'
O O 0.0106 0.0060 'International Tables Vol C Tables 4.2.6.8 and 6.1.1.4'
F F 0.0171 0.0103 'International Tables Vol C Tables 4.2.6.8 and 6.1.1.4'
S S 0.1246 0.1234 'International Tables Vol C Tables 4.2.6.8 and 6.1.1.4'
Pd Pd -0.9988 1.0072 'International Tables Vol C Tables 4.2.6.8 and 6.1.1.4'

loop_
_geom_angle_atom_site_label_1
_geom_angle_atom_site_label_2
_geom_angle_atom_site_label_3
_geom_angle
_geom_angle_site_symmetry_1
_geom_angle_site_symmetry_3
N4 Pd1 N2 179.65(15) 2_557 .
N4 Pd1 N3 90.53(15) 2_557 2_557
N2 Pd1 N3 89.30(15) . 2_557
N4 Pd1 N1 88.49(15) 2_557 .
N2 Pd1 N1 91.68(15) . .
N3 Pd1 N1 179.01(15) 2_557 .
O3 S1 O4 113.8(3) . .
O3 S1 O5 116.2(3) . .
O4 S1 O5 113.9(3) . .
O3 S1 C43 104.3(4) . .
O4 S1 C43 103.4(3) . .
O5 S1 C43 103.3(3) . .
O8 S2 O7 119.6(7) . .
O8 S2 O9 106.4(11) . .
O7 S2 O9 111.8(6) . .
O8 S2 C47 106.5(9) . .
O7 S2 C47 109.2(7) . .
O9 S2 C47 101.9(8) . .
O10 S3 O12 121.9(13) . .
O10 S3 O11 111.5(11) . .
O12 S3 O11 109.6(16) . .
O10 S3 C50 110.3(14) . .
O12 S3 C50 96.0(16) . .
O11 S3 C50 105.3(17) . .
C10 O1 C14 117.5(4) . .
C33 O2 C35 117.0(4) . .
C1 N1 C5 119.1(4) . .
C1 N1 Pd1 120.0(3) . .
C5 N1 Pd1 120.8(3) . .
C22 N2 C26 119.6(4) . .
C22 N2 Pd1 119.8(3) . .
C26 N2 Pd1 120.5(3) . .
C21 N3 C20 119.2(4) . .
C21 N3 Pd1 120.3(3) . 2_557
C20 N3 Pd1 120.6(3) . 2_557
C42 N4 C41 119.0(4) . .
C42 N4 Pd1 120.5(3) . 2_557
C41 N4 Pd1 120.5(3) . 2_557
N1 C1 C2 122.0(4) . .
C3 C2 C1 119.5(4) . .
C2 C3 C4 119.1(4) . .
C5 C4 C3 118.0(4) . .
C5 C4 C6 120.6(4) . .
C3 C4 C6 121.3(4) . .
N1 C5 C4 122.3(4) . .
C7 C6 C4 176.3(6) . .
C6 C7 C8 175.9(6) . .
C9 C8 C13 121.3(4) . .
C9 C8 C7 119.2(4) . .
C13 C8 C7 119.5(4) . .
C8 C9 C10 119.4(4) . .
O1 C10 C11 116.2(4) . .
O1 C10 C9 124.0(4) . .
C11 C10 C9 119.8(4) . .
C12 C11 C10 120.9(4) . .
C11 C12 C13 120.1(4) . .
C11 C12 C15 121.1(4) . .
C13 C12 C15 118.8(4) . .
C8 C13 C12 118.6(4) . .
C16 C15 C12 177.9(5) . .
C15 C16 C17 178.8(6) . .
C21 C17 C18 118.1(4) . .
C21 C17 C16 120.1(4) . .
C18 C17 C16 121.8(4) . .
C19 C18 C17 119.3(5) . .
C20 C19 C18 119.4(4) . .
N3 C20 C19 121.8(4) . .
N3 C21 C17 122.2(4) . .
N2 C22 C23 121.3(4) . .
C24 C23 C22 119.5(5) . .
C23 C24 C25 119.7(5) . .
C24 C25 C26 117.9(4) . .
C24 C25 C27 121.7(4) . .
C26 C25 C27 120.4(4) . .
N2 C26 C25 121.9(4) . .
C28 C27 C25 176.8(5) . .
C27 C28 C29 175.5(5) . .
C30 C29 C34 120.8(4) . .
C30 C29 C28 121.0(4) . .
C34 C29 C28 118.2(4) . .
C29 C30 C31 119.2(4) . .
C32 C31 C30 120.2(4) . .
C32 C31 C36 120.8(4) . .
C30 C31 C36 119.0(4) . .
C31 C32 C33 120.3(4) . .
O2 C33 C34 124.6(4) . .
O2 C33 C32 115.6(4) . .
C34 C33 C32 119.8(4) . .
C33 C34 C29 119.8(4) . .
C37 C36 C31 177.5(5) . .
C36 C37 C38 177.7(5) . .
C39 C38 C42 117.9(4) . .
C39 C38 C37 123.2(4) . .
C42 C38 C37 118.9(4) . .
C40 C39 C38 119.2(5) . .
C39 C40 C41 119.7(4) . .
N4 C41 C40 121.6(4) . .
N4 C42 C38 122.6(4) . .
F3 C43 F2 107.5(6) . .
F3 C43 F1 109.3(6) . .
F2 C43 F1 105.7(7) . .
F3 C43 S1 112.7(6) . .
F2 C43 S1 110.7(5) . .
F1 C43 S1 110.8(4) . .
N5 C44 C45 178.2(10) . .
F6 C47 F5 108.3(15) . .
F6 C47 F4 102.2(15) . .
F5 C47 F4 104.1(16) . .
F6 C47 S2 119.4(13) . .
F5 C47 S2 113.4(13) . .
F4 C47 S2 107.8(12) . .
N6 C48 C49 169.7(17) . .
F9 C50 F7 115(4) . .
F9 C50 F8 127(4) . .
F7 C50 F8 102(3) . .
F9 C50 S3 96(3) . .
F7 C50 S3 110(2) . .
F8 C50 S3 106(2) . .
N8 C51 C52 162(2) . .

loop_
_geom_bond_atom_site_label_1
_geom_bond_atom_site_label_2
_geom_bond_distance
_geom_bond_site_symmetry_2
Pd1 N4 2.023(4) 2_557
Pd1 N2 2.024(4) .
Pd1 N3 2.025(4) 2_557
Pd1 N1 2.025(4) .
S1 O3 1.411(5) .
S1 O4 1.432(4) .
S1 O5 1.434(4) .
S1 C43 1.812(7) .
S2 O8 1.307(11) .
S2 O7 1.381(7) .
S2 O9 1.416(12) .
S2 C47 1.806(18) .
S3 O10 1.313(11) .
S3 O12 1.342(18) .
S3 O11 1.452(18) .
S3 C50 1.84(4) .
F1 C43 1.330(8) .
F2 C43 1.327(8) .
F3 C43 1.279(9) .
F4 C47 1.43(2) .
F5 C47 1.308(19) .
F6 C47 1.262(18) .
F7 C50 1.29(4) .
F8 C50 1.31(4) .
F9 C50 1.00(4) .
O1 C10 1.358(6) .
O1 C14 1.425(6) .
O2 C33 1.355(6) .
O2 C35 1.438(6) .
O6 C46 1.368(8) .
N1 C1 1.337(6) .
N1 C5 1.341(6) .
N2 C22 1.341(6) .
N2 C26 1.346(5) .
N3 C21 1.342(5) .
N3 C20 1.350(6) .
N3 Pd1 2.025(4) 2_557
N4 C42 1.333(6) .
N4 C41 1.344(6) .
N4 Pd1 2.023(4) 2_557
N5 C44 1.141(10) .
N6 C48 1.17(2) .
N8 C51 1.059(13) .
C1 C2 1.383(7) .
C2 C3 1.372(7) .
C3 C4 1.400(7) .
C4 C5 1.393(6) .
C4 C6 1.427(6) .
C6 C7 1.182(7) .
C7 C8 1.443(6) .
C8 C9 1.385(6) .
C8 C13 1.396(6) .
C9 C10 1.392(6) .
C10 C11 1.390(6) .
C11 C12 1.374(7) .
C12 C13 1.406(6) .
C12 C15 1.446(6) .
C15 C16 1.188(7) .
C16 C17 1.435(6) .
C17 C21 1.387(6) .
C17 C18 1.398(7) .
C18 C19 1.380(7) .
C19 C20 1.373(7) .
C22 C23 1.381(8) .
C23 C24 1.378(7) .
C24 C25 1.387(7) .
C25 C26 1.396(7) .
C25 C27 1.420(6) .
C27 C28 1.199(7) .
C28 C29 1.440(6) .
C29 C30 1.384(6) .
C29 C34 1.398(6) .
C30 C31 1.406(6) .
C31 C32 1.382(7) .
C31 C36 1.437(6) .
C32 C33 1.399(6) .
C33 C34 1.385(6) .
C36 C37 1.190(7) .
C37 C38 1.437(6) .
C38 C39 1.391(7) .
C38 C42 1.394(6) .
C39 C40 1.373(7) .
C40 C41 1.379(7) .
C44 C45 1.416(11) .
C48 C49 1.40(2) .
C51 C52 1.53(3) .
